data_2217461
loop_
_publ_author_name
'M. T. H. Tarafder'
'M. Toihidul Islam'
'M. A. A. A. A. Islam'
'Suchada Chantrapromma'
'Hoong-Kun Fun'

_publ_section_title
;Bis[benzyl
 <i>N</i>'-(3-phenylprop-2-enylidene)hydrazinecarbodithioato-\k^2^<i>N</i>',<i>S</i>]copper(II)
;
_journal_coeditor_code CI2558
_journal_issue 2
_journal_name_full 'Acta Crystallographica Section E'
_journal_page_first m416
_journal_page_last m417
_journal_paper_doi 10.1107/S1600536808002262
_journal_volume 64
_journal_year 2008
_chemical_formula_iupac '[Cu (C17 H15 N2 S2)2]'
_chemical_formula_moiety 'C34 H30 Cu N4 S4'
_chemical_formula_sum 'C34 H30 Cu N4 S4'
_chemical_formula_weight 686.45
_chemical_name_systematic 'Bis[benzyl <i>N</i>'-(3-phenylprop-2-enylidene)hydrazinecarbodithioato-\k^2^N',S]copper(II)'
_space_group_IT_number 60
_symmetry_cell_setting orthorhombic
_symmetry_space_group_name_Hall '-P 2n 2ab'
_symmetry_space_group_name_H-M 'P b c n'
_atom_sites_solution_hydrogens geom
_atom_sites_solution_primary direct
_atom_sites_solution_secondary difmap
_audit_creation_method SHELXL-97
_cell_angle_alpha 90.00
_cell_angle_beta 90.00
_cell_angle_gamma 90.00
_cell_formula_units_Z 4
_cell_length_a 36.1410(7)
_cell_length_b 9.9372(2)
_cell_length_c 8.7598(2)
_cell_measurement_reflns_used 6922
_cell_measurement_temperature 100.00(10)
_cell_measurement_theta_max 35.00
_cell_measurement_theta_min 2.13
_cell_volume 3146.00(11)
_computing_cell_refinement 'APEX2 (Bruker, 2005)'
_computing_data_collection 'APEX2 (Bruker, 2005)'
_computing_data_reduction 'SAINT (Bruker, 2005)'
_computing_molecular_graphics 'SHELXTL (Sheldrick, 2008)'
_computing_publication_material
;
SHELXTL (Sheldrick, 2008) and PLATON (Spek, 2003)
;
_computing_structure_refinement 'SHELXTL (Sheldrick, 2008)'
_computing_structure_solution 'SHELXTL (Sheldrick, 2008)'
_diffrn_ambient_temperature 100.00(10)
_diffrn_detector_area_resol_mean 8.33
_diffrn_measured_fraction_theta_full 1.000
_diffrn_measured_fraction_theta_max 1.000
_diffrn_measurement_device_type
;
Bruker SMART APEXII CCD area-detector
;
_diffrn_measurement_method \w
_diffrn_radiation_monochromator graphite
_diffrn_radiation_source 'fine-focus sealed tube'
_diffrn_radiation_type MoK\a
_diffrn_radiation_wavelength 0.71073
_diffrn_reflns_av_R_equivalents 0.0472
_diffrn_reflns_av_sigmaI/netI 0.0220
_diffrn_reflns_limit_h_max 57
_diffrn_reflns_limit_h_min -58
_diffrn_reflns_limit_k_max 16
_diffrn_reflns_limit_k_min -16
_diffrn_reflns_limit_l_max 14
_diffrn_reflns_limit_l_min -13
_diffrn_reflns_number 84850
_diffrn_reflns_theta_full 35.00
_diffrn_reflns_theta_max 35.00
_diffrn_reflns_theta_min 2.13
_diffrn_standards_number 0
_exptl_absorpt_coefficient_mu 0.991
_exptl_absorpt_correction_T_max 0.9056
_exptl_absorpt_correction_T_min 0.6034
_exptl_absorpt_correction_type multi-scan
_exptl_absorpt_process_details '(SADABS; Bruker, 2005)'
_exptl_crystal_colour Green
_exptl_crystal_density_diffrn 1.449
_exptl_crystal_density_method 'not measured'
_exptl_crystal_description Plate
_exptl_crystal_F_000 1420
_exptl_crystal_size_max 0.57
_exptl_crystal_size_mid 0.29
_exptl_crystal_size_min 0.10
_refine_diff_density_max 0.517
_refine_diff_density_min -0.434
_refine_ls_extinction_method none
_refine_ls_goodness_of_fit_ref 1.042
_refine_ls_hydrogen_treatment constr
_refine_ls_matrix_type full
_refine_ls_number_parameters 196
_refine_ls_number_reflns 6922
_refine_ls_number_restraints 0
_refine_ls_restrained_S_all 1.042
_refine_ls_R_factor_all 0.0454
_refine_ls_R_factor_gt 0.0336
_refine_ls_shift/su_max 0.001
_refine_ls_shift/su_mean 0.000
_refine_ls_structure_factor_coef Fsqd
_refine_ls_weighting_details 'calc w=1/[\s^2^(Fo^2^)+(0.0303P)^2^+2.083P] where P=(Fo^2^+2Fc^2^)/3'
_refine_ls_weighting_scheme calc
_refine_ls_wR_factor_gt 0.0765
_refine_ls_wR_factor_ref 0.0825
_reflns_number_gt 5675
_reflns_number_total 6922
_reflns_threshold_expression I>2\s(I)
_cod_data_source_file ci2558.cif
_cod_data_source_block I
_cod_depositor_comments
;
The following automatic conversions were performed:
'_symmetry_cell_setting' value 'Orthorhombic' changed to 'orthorhombic'
according to '/home/saulius/struct/CIF-dictionaries/cif_core.dic'
dictionary named 'cif_core.dic' version 2.4.1 from 2010-06-29.

Automatic conversion script
Id: cif_fix_enum 1527 2010-12-29 10:47:43Z saulius 

The following automatic conversions were performed:

'_symmetry_cell_setting' value 'Orthorhombic' changed to
'orthorhombic' according to
/home/saulius/struct/CIF-dictionaries/cif_core.dic dictionary named
'cif_core.dic' version 2.4.1 from 2010-06-29.

Automatic conversion script
Id: cif_fix_values 1715 2011-07-08 13:25:40Z adriana 
;
_cod_database_code 2217461
_cod_database_fobs_code 2217461

loop_
_symmetry_equiv_pos_as_xyz
'x, y, z'
'-x+1/2, -y+1/2, z+1/2'
'-x, y, -z+1/2'
'x+1/2, -y+1/2, -z'
'-x, -y, -z'
'x-1/2, y-1/2, -z-1/2'
'x, -y, z-1/2'
'-x-1/2, y-1/2, z'

loop_
_atom_site_type_symbol
_atom_site_label
_atom_site_fract_x
_atom_site_fract_y
_atom_site_fract_z
_atom_site_U_iso_or_equiv
_atom_site_adp_type
_atom_site_calc_flag
_atom_site_refinement_flags
_atom_site_occupancy
Cu Cu1 0.0000 0.07778(2) 0.7500 0.01578(5) Uani d S 1
S S1 -0.056798(8) -0.01045(3) 0.70614(4) 0.02194(6) Uani d . 1
S S2 -0.126264(8) 0.09538(4) 0.81392(4) 0.02454(7) Uani d . 1
N N1 0.02535(3) 0.20538(10) 0.59588(11) 0.01718(17) Uani d . 1
N N2 0.06393(3) 0.20720(10) 0.59855(12) 0.01796(17) Uani d . 1
C C1 -0.10931(3) 0.28518(12) 0.39861(14) 0.0206(2) Uani d . 1
H H1A -0.1006 0.2148 0.4586 0.025 Uiso calc R 1
C C2 -0.14653(3) 0.29131(13) 0.36079(15) 0.0229(2) Uani d . 1
H H2A -0.1626 0.2252 0.3961 0.027 Uiso calc R 1
C C3 -0.15998(3) 0.39565(14) 0.27034(15) 0.0239(2) Uani d . 1
H H3A -0.1850 0.3998 0.2462 0.029 Uiso calc R 1
C C4 -0.13588(4) 0.49338(15) 0.21640(16) 0.0251(2) Uani d . 1
H H4A -0.1447 0.5625 0.1548 0.030 Uiso calc R 1
C C5 -0.09847(3) 0.48806(13) 0.25450(15) 0.0222(2) Uani d . 1
H H5A -0.0825 0.5539 0.2181 0.027 Uiso calc R 1
C C6 -0.08476(3) 0.38468(12) 0.34685(13) 0.01828(19) Uani d . 1
C C7 -0.04535(3) 0.38225(12) 0.38369(14) 0.0192(2) Uani d . 1
H H7A -0.0305 0.4468 0.3374 0.023 Uiso calc R 1
C C8 -0.02862(3) 0.29470(12) 0.47880(14) 0.0194(2) Uani d . 1
H H8A -0.0433 0.2341 0.5325 0.023 Uiso calc R 1
C C9 0.01065(3) 0.29035(12) 0.50134(13) 0.01849(19) Uani d . 1
H H9A 0.0258 0.3493 0.4474 0.022 Uiso calc R 1
C C10 -0.07825(3) 0.11156(12) 0.81865(13) 0.01794(19) Uani d . 1
C C11 -0.14240(3) 0.20513(14) 0.96662(15) 0.0230(2) Uani d . 1
H H11A -0.1295 0.1852 1.0611 0.028 Uiso calc R 1
H H11B -0.1381 0.2987 0.9405 0.028 Uiso calc R 1
C C12 -0.18327(3) 0.17791(13) 0.98351(14) 0.0210(2) Uani d . 1
C C13 -0.19556(4) 0.07096(16) 1.07276(17) 0.0295(3) Uani d . 1
H H13A -0.1784 0.0166 1.1223 0.035 Uiso calc R 1
C C14 -0.23304(4) 0.04438(17) 1.08878(18) 0.0326(3) Uani d . 1
H H14A -0.2409 -0.0266 1.1499 0.039 Uiso calc R 1
C C15 -0.25879(3) 0.12346(16) 1.01385(16) 0.0282(3) Uani d . 1
H H15A -0.2839 0.1059 1.0246 0.034 Uiso calc R 1
C C16 -0.24696(4) 0.22864(16) 0.92307(19) 0.0318(3) Uani d . 1
H H16A -0.2642 0.2813 0.8717 0.038 Uiso calc R 1
C C17 -0.20935(4) 0.25621(15) 0.90804(18) 0.0284(3) Uani d . 1
H H17A -0.2016 0.3275 0.8471 0.034 Uiso calc R 1

loop_
_atom_site_aniso_label
_atom_site_aniso_U_11
_atom_site_aniso_U_22
_atom_site_aniso_U_33
_atom_site_aniso_U_12
_atom_site_aniso_U_13
_atom_site_aniso_U_23
Cu1 0.01427(8) 0.01721(9) 0.01586(8) 0.000 0.00375(6) 0.000
S1 0.02087(12) 0.02213(13) 0.02284(13) -0.00456(10) 0.00520(10) -0.00534(10)
S2 0.01540(12) 0.03281(16) 0.02541(15) -0.00349(11) -0.00031(10) -0.00859(12)
N1 0.0146(4) 0.0197(4) 0.0172(4) 0.0005(3) 0.0006(3) -0.0007(3)
N2 0.0132(4) 0.0216(4) 0.0190(4) -0.0009(3) 0.0002(3) 0.0003(3)
C1 0.0179(5) 0.0216(5) 0.0222(5) 0.0011(4) 0.0005(4) 0.0008(4)
C2 0.0181(5) 0.0250(5) 0.0254(6) -0.0006(4) 0.0010(4) -0.0017(5)
C3 0.0180(5) 0.0302(6) 0.0236(6) 0.0046(4) -0.0021(4) -0.0034(5)
C4 0.0225(5) 0.0287(6) 0.0242(6) 0.0055(5) -0.0033(4) 0.0034(5)
C5 0.0213(5) 0.0231(5) 0.0222(5) 0.0013(4) -0.0004(4) 0.0031(4)
C6 0.0165(4) 0.0205(5) 0.0178(5) 0.0017(4) -0.0001(4) -0.0009(4)
C7 0.0169(4) 0.0209(5) 0.0199(5) -0.0002(4) 0.0008(4) 0.0006(4)
C8 0.0153(4) 0.0224(5) 0.0203(5) -0.0004(4) 0.0006(4) 0.0016(4)
C9 0.0161(4) 0.0213(5) 0.0181(5) -0.0003(4) 0.0005(4) 0.0009(4)
C10 0.0159(4) 0.0213(5) 0.0167(5) -0.0014(4) 0.0009(3) 0.0001(4)
C11 0.0153(5) 0.0284(6) 0.0254(6) -0.0008(4) -0.0003(4) -0.0058(5)
C12 0.0149(4) 0.0257(5) 0.0223(5) 0.0001(4) -0.0014(4) -0.0032(4)
C13 0.0198(5) 0.0381(7) 0.0308(7) 0.0006(5) -0.0043(5) 0.0095(6)
C14 0.0224(6) 0.0428(8) 0.0326(7) -0.0063(5) -0.0008(5) 0.0105(6)
C15 0.0159(5) 0.0398(7) 0.0290(6) -0.0030(5) 0.0005(4) -0.0015(6)
C16 0.0171(5) 0.0363(7) 0.0419(8) 0.0034(5) -0.0039(5) 0.0057(6)
C17 0.0190(5) 0.0294(6) 0.0370(7) 0.0005(5) -0.0012(5) 0.0070(5)

loop_
_atom_type_symbol
_atom_type_description
_atom_type_scat_dispersion_real
_atom_type_scat_dispersion_imag
_atom_type_scat_source
C C 0.0033 0.0016 'International Tables Vol C Tables 4.2.6.8 and 6.1.1.4'
H H 0.0000 0.0000 'International Tables Vol C Tables 4.2.6.8 and 6.1.1.4'
N N 0.0061 0.0033 'International Tables Vol C Tables 4.2.6.8 and 6.1.1.4'
S S 0.1246 0.1234 'International Tables Vol C Tables 4.2.6.8 and 6.1.1.4'
Cu Cu 0.3201 1.2651 'International Tables Vol C Tables 4.2.6.8 and 6.1.1.4'

loop_
_geom_angle_atom_site_label_1
_geom_angle_atom_site_label_2
_geom_angle_atom_site_label_3
_geom_angle_site_symmetry_1
_geom_angle_site_symmetry_3
_geom_angle
_geom_angle_publ_flag
N1 Cu1 N1 3_556 . 104.29(5) y
N1 Cu1 S1 3_556 3_556 121.90(3) ?
N1 Cu1 S1 . 3_556 86.94(3) y
N1 Cu1 S1 3_556 . 86.94(3) ?
N1 Cu1 S1 . . 121.90(3) y
S1 Cu1 S1 3_556 . 134.452(19) y
C10 S1 Cu1 . . 92.17(4) ?
C10 S2 C11 . . 104.25(6) ?
C9 N1 N2 . . 114.32(10) ?
C9 N1 Cu1 . . 129.45(8) ?
N2 N1 Cu1 . . 116.12(7) ?
C10 N2 N1 3_556 . 113.39(10) ?
C2 C1 C6 . . 120.33(11) ?
C2 C1 H1A . . 119.8 ?
C6 C1 H1A . . 119.8 ?
C1 C2 C3 . . 120.49(12) ?
C1 C2 H2A . . 119.8 ?
C3 C2 H2A . . 119.8 ?
C4 C3 C2 . . 119.71(11) ?
C4 C3 H3A . . 120.1 ?
C2 C3 H3A . . 120.1 ?
C3 C4 C5 . . 120.07(12) ?
C3 C4 H4A . . 120.0 ?
C5 C4 H4A . . 120.0 ?
C4 C5 C6 . . 120.68(12) ?
C4 C5 H5A . . 119.7 ?
C6 C5 H5A . . 119.7 ?
C5 C6 C1 . . 118.71(11) ?
C5 C6 C7 . . 119.04(11) ?
C1 C6 C7 . . 122.23(11) ?
C8 C7 C6 . . 125.77(11) ?
C8 C7 H7A . . 117.1 ?
C6 C7 H7A . . 117.1 ?
C7 C8 C9 . . 123.27(11) ?
C7 C8 H8A . . 118.4 ?
C9 C8 H8A . . 118.4 ?
N1 C9 C8 . . 120.88(11) ?
N1 C9 H9A . . 119.6 ?
C8 C9 H9A . . 119.6 ?
N2 C10 S2 3_556 . 118.41(9) ?
N2 C10 S1 3_556 . 130.18(9) ?
S2 C10 S1 . . 111.41(6) ?
C12 C11 S2 . . 106.15(8) ?
C12 C11 H11A . . 110.5 ?
S2 C11 H11A . . 110.5 ?
C12 C11 H11B . . 110.5 ?
S2 C11 H11B . . 110.5 ?
H11A C11 H11B . . 108.7 ?
C17 C12 C13 . . 118.55(11) ?
C17 C12 C11 . . 121.14(12) ?
C13 C12 C11 . . 120.29(11) ?
C14 C13 C12 . . 120.92(13) ?
C14 C13 H13A . . 119.5 ?
C12 C13 H13A . . 119.5 ?
C15 C14 C13 . . 120.04(14) ?
C15 C14 H14A . . 120.0 ?
C13 C14 H14A . . 120.0 ?
C16 C15 C14 . . 119.66(12) ?
C16 C15 H15A . . 120.2 ?
C14 C15 H15A . . 120.2 ?
C15 C16 C17 . . 120.35(13) ?
C15 C16 H16A . . 119.8 ?
C17 C16 H16A . . 119.8 ?
C12 C17 C16 . . 120.46(13) ?
C12 C17 H17A . . 119.8 ?
C16 C17 H17A . . 119.8 ?

loop_
_geom_bond_atom_site_label_1
_geom_bond_atom_site_label_2
_geom_bond_site_symmetry_2
_geom_bond_distance
_geom_bond_publ_flag
Cu1 N1 3_556 2.0663(10) ?
Cu1 N1 . 2.0663(10) y
Cu1 S1 3_556 2.2648(3) ?
Cu1 S1 . 2.2649(3) y
S1 C10 . 1.7442(12) ?
S2 C10 . 1.7432(11) ?
S2 C11 . 1.8217(13) ?
N1 C9 . 1.2965(15) ?
N1 N2 . 1.3949(13) ?
N2 C10 3_556 1.3027(15) ?
C1 C2 . 1.3866(16) ?
C1 C6 . 1.4037(17) ?
C1 H1A . 0.93 ?
C2 C3 . 1.3926(19) ?
C2 H2A . 0.93 ?
C3 C4 . 1.388(2) ?
C3 H3A . 0.93 ?
C4 C5 . 1.3937(17) ?
C4 H4A . 0.93 ?
C5 C6 . 1.3983(17) ?
C5 H5A . 0.93 ?
C6 C7 . 1.4606(16) ?
C7 C8 . 1.3478(17) ?
C7 H7A . 0.93 ?
C8 C9 . 1.4335(16) ?
C8 H8A . 0.93 ?
C9 H9A . 0.93 ?
C10 N2 3_556 1.3027(15) ?
C11 C12 . 1.5088(16) ?
C11 H11A . 0.97 ?
C11 H11B . 0.97 ?
C12 C17 . 1.3897(18) ?
C12 C13 . 1.3922(19) ?
C13 C14 . 1.3871(19) ?
C13 H13A . 0.93 ?
C14 C15 . 1.384(2) ?
C14 H14A . 0.93 ?
C15 C16 . 1.381(2) ?
C15 H15A . 0.93 ?
C16 C17 . 1.3927(19) ?
C16 H16A . 0.93 ?
C17 H17A . 0.93 ?

loop_
_geom_hbond_atom_site_label_D
_geom_hbond_atom_site_label_H
_geom_hbond_atom_site_label_A
_geom_hbond_site_symmetry_A
_geom_hbond_distance_DH
_geom_hbond_distance_HA
_geom_hbond_distance_DA
_geom_hbond_angle_DHA
_geom_hbond_publ_flag
C13 H13A S2 7_556 0.93 2.76 3.6698(15) 167 y
C11 H11A Cg1 1_556 0.97 2.98 3.5806(14) 121 y

loop_
_geom_torsion_atom_site_label_1
_geom_torsion_atom_site_label_2
_geom_torsion_atom_site_label_3
_geom_torsion_atom_site_label_4
_geom_torsion_site_symmetry_1
_geom_torsion_site_symmetry_4
_geom_torsion
N1 Cu1 S1 C10 3_556 . 6.84(5)
N1 Cu1 S1 C10 . . -98.11(5)
S1 Cu1 S1 C10 3_556 . 140.38(4)
N1 Cu1 N1 C9 3_556 . -64.62(10)
S1 Cu1 N1 C9 3_556 . 173.21(11)
S1 Cu1 N1 C9 . . 30.76(12)
N1 Cu1 N1 N2 3_556 . 111.27(8)
S1 Cu1 N1 N2 3_556 . -10.91(7)
S1 Cu1 N1 N2 . . -153.36(7)
C9 N1 N2 C10 . 3_556 -172.92(11)
Cu1 N1 N2 C10 . 3_556 10.56(12)
C6 C1 C2 C3 . . 0.38(19)
C1 C2 C3 C4 . . 0.7(2)
C2 C3 C4 C5 . . -0.9(2)
C3 C4 C5 C6 . . 0.1(2)
C4 C5 C6 C1 . . 0.94(19)
C4 C5 C6 C7 . . 179.73(12)
C2 C1 C6 C5 . . -1.18(18)
C2 C1 C6 C7 . . -179.93(11)
C5 C6 C7 C8 . . 175.39(12)
C1 C6 C7 C8 . . -5.87(19)
C6 C7 C8 C9 . . 174.88(11)
N2 N1 C9 C8 . . 176.16(10)
Cu1 N1 C9 C8 . . -7.90(17)
C7 C8 C9 N1 . . 179.00(12)
C11 S2 C10 N2 . 3_556 -11.46(12)
C11 S2 C10 S1 . . 168.25(7)
Cu1 S1 C10 N2 . 3_556 -4.35(12)
Cu1 S1 C10 S2 . . 175.98(6)
C10 S2 C11 C12 . . -171.27(9)
S2 C11 C12 C17 . . -94.14(13)
S2 C11 C12 C13 . . 84.28(14)
C17 C12 C13 C14 . . -1.3(2)
C11 C12 C13 C14 . . -179.71(14)
C12 C13 C14 C15 . . 0.9(2)
C13 C14 C15 C16 . . 0.1(2)
C14 C15 C16 C17 . . -0.7(2)
C13 C12 C17 C16 . . 0.6(2)
C11 C12 C17 C16 . . 179.09(13)
C15 C16 C17 C12 . . 0.3(2)
